data_4089145
loop_
_publ_author_name
'Zaitsev, Kirill V.'
'Lam, Kevin'
'Zhanabil, Zhaisan'
'Suleimen, Yerlan'
'Kharcheva, Anastasia V.'
'Tafeenko, Viktor A.'
'Oprunenko, Yuri F.'
'Poleshchuk, Oleg Kh.'
'Lermontova, Elmira Kh.'
'Churakov, Andrei V.'

_publ_section_title
;
 Oligogermanes Containing Only Electron-Withdrawing Substituents:
 Synthesis and Properties
;
_journal_issue 2
_journal_name_full Organometallics
_journal_page_first 298
_journal_paper_doi 10.1021/acs.organomet.6b00767
_journal_volume 36
_journal_year 2016
_chemical_formula_moiety 'C42 H24 F18 Ge2'
_chemical_formula_sum 'C42 H24 F18 Ge2'
_chemical_formula_weight 1015.80
_space_group_IT_number 14
_space_group_name_Hall '-P 2yn'
_space_group_name_H-M_alt 'P 1 21/n 1'
_symmetry_cell_setting monoclinic
_symmetry_space_group_name_Hall '-P 2yn'
_symmetry_space_group_name_H-M 'P 1 21/n 1'
_atom_sites_solution_hydrogens geom
_atom_sites_solution_primary direct
_atom_sites_solution_secondary difmap
_audit_creation_method SHELXL-97
_cell_angle_alpha 90.00
_cell_angle_beta 91.845(5)
_cell_angle_gamma 90.00
_cell_formula_units_Z 2
_cell_length_a 11.9587(4)
_cell_length_b 8.9279(4)
_cell_length_c 20.0237(13)
_cell_measurement_reflns_used 863
_cell_measurement_temperature 295(2)
_cell_measurement_theta_max 27
_cell_measurement_theta_min 4
_cell_volume 2136.74(18)
_computing_cell_refinement 'STOE X-AREA'
_computing_data_collection 'STOE X-AREA'
_computing_data_reduction 'STOE X-RED'
_computing_structure_refinement 'SHELXL-97 (Sheldrick, 1997)'
_computing_structure_solution 'SHELXS-97 (Sheldrick, 2008)'
_diffrn_ambient_temperature 295
_diffrn_detector Pilatus100K
_diffrn_detector_area_resol_mean 5.81
_diffrn_detector_type STOE
_diffrn_measured_fraction_theta_full 0.986
_diffrn_measured_fraction_theta_max 0.986
_diffrn_measurement_device_type 'STADIVARI Pilatus'
_diffrn_measurement_method 'rotation method'
_diffrn_radiation_collimation '0.5 mm diameter, monocapillary'
_diffrn_radiation_monochromator 'plane graphite'
_diffrn_radiation_polarisn_norm 0
_diffrn_radiation_type 'Mo K\a'
_diffrn_radiation_wavelength 0.71073
_diffrn_reflns_av_R_equivalents 0.0493
_diffrn_reflns_av_sigmaI/netI 0.0749
_diffrn_reflns_limit_h_max 15
_diffrn_reflns_limit_h_min -15
_diffrn_reflns_limit_k_max 11
_diffrn_reflns_limit_k_min -11
_diffrn_reflns_limit_l_max 25
_diffrn_reflns_limit_l_min -24
_diffrn_reflns_number 10934
_diffrn_reflns_theta_full 27.00
_diffrn_reflns_theta_max 27.00
_diffrn_reflns_theta_min 2.85
_diffrn_source 'Mo LFF Sealed Tube'
_diffrn_source_current 40
_diffrn_source_power 2.000
_diffrn_source_voltage 50
_diffrn_standards_decay_% 0
_exptl_absorpt_coefficient_mu 1.515
_exptl_absorpt_correction_T_max 0.846
_exptl_absorpt_correction_T_min 0.775
_exptl_absorpt_correction_type multi-scan
_exptl_absorpt_process_details
;
[c.f. r.h. blessing, acta cryst. (1995), a51, 33-38]
;
_exptl_crystal_colour colorless
_exptl_crystal_density_diffrn 1.579
_exptl_crystal_density_method 'not measured'
_exptl_crystal_description prism
_exptl_crystal_F_000 1004
_exptl_crystal_size_max .18
_exptl_crystal_size_mid .14
_exptl_crystal_size_min .11
_refine_diff_density_max 0.754
_refine_diff_density_min -0.740
_refine_diff_density_rms 0.116
_refine_ls_extinction_method none
_refine_ls_goodness_of_fit_ref 0.941
_refine_ls_hydrogen_treatment mixed
_refine_ls_matrix_type full
_refine_ls_number_parameters 274
_refine_ls_number_reflns 4548
_refine_ls_number_restraints 18
_refine_ls_restrained_S_all 7.278
_refine_ls_R_factor_all 0.1046
_refine_ls_R_factor_gt 0.0665
_refine_ls_shift/su_max 0.014
_refine_ls_shift/su_mean 0.001
_refine_ls_structure_factor_coef Fsqd
_refine_ls_weighting_details 'calc w=1/[\s^2^(Fo^2^)+(0.1099P)^2^+0.0000P] where P=(Fo^2^+2Fc^2^)/3'
_refine_ls_weighting_scheme calc
_refine_ls_wR_factor_gt 0.1683
_refine_ls_wR_factor_ref 0.1897
_reflns_number_gt 2709
_reflns_number_total 4548
_reflns_threshold_expression >2sigma(I)
_cod_data_source_file om6b00767_si_002.cif
_cod_data_source_block kiril3ab
_cod_original_sg_symbol_H-M 'P 21/n'
_cod_database_code 4089145

loop_
_symmetry_equiv_pos_as_xyz
'x, y, z'
'-x+1/2, y+1/2, -z+1/2'
'-x, -y, -z'
'x-1/2, -y-1/2, z-1/2'

loop_
_atom_site_label
_atom_site_type_symbol
_atom_site_fract_x
_atom_site_fract_y
_atom_site_fract_z
_atom_site_U_iso_or_equiv
_atom_site_adp_type
_atom_site_occupancy
_atom_site_symmetry_multiplicity
_atom_site_calc_flag
_atom_site_refinement_flags
Ge1 Ge 0.5117(3) 0.8658(5) 0.5080(2) 0.0486(17) Uani 1 1 d .
C1 C 0.670(3) 0.814(5) 0.517(2) 0.053(10) Uani 1 1 d .
C2 C 0.750(4) 0.882(6) 0.478(3) 0.072(13) Uani 1 1 d .
H2 H 0.7274 0.9521 0.4460 0.086 Uiso 1 1 calc R
C3 C 0.861(4) 0.847(6) 0.486(3) 0.080(15) Uani 1 1 d .
H3 H 0.9134 0.8934 0.4594 0.096 Uiso 1 1 calc R
C4 C 0.897(4) 0.744(6) 0.533(3) 0.077(14) Uani 1 1 d .
C5 C 0.819(5) 0.674(7) 0.571(4) 0.092(18) Uani 1 1 d .
H5 H 0.8420 0.6036 0.6027 0.111 Uiso 1 1 calc R
C6 C 0.707(4) 0.709(6) 0.562(3) 0.080(15) Uani 1 1 d .
H6 H 0.6551 0.6596 0.5877 0.096 Uiso 1 1 calc R
C7 C 1.016(6) 0.714(8) 0.545(4) 0.11(2) Uani 1 1 d D
C8 C 0.444(3) 0.759(5) 0.431(2) 0.053(9) Uani 1 1 d .
C9 C 0.332(4) 0.771(5) 0.415(2) 0.062(11) Uani 1 1 d .
H9 H 0.2856 0.8269 0.4414 0.074 Uiso 1 1 calc R
C10 C 0.286(4) 0.700(6) 0.359(3) 0.070(13) Uani 1 1 d .
H10 H 0.2100 0.7094 0.3481 0.084 Uiso 1 1 calc R
C11 C 0.354(5) 0.617(5) 0.319(2) 0.068(13) Uani 1 1 d .
C12 C 0.466(5) 0.604(6) 0.335(3) 0.081(15) Uani 1 1 d .
H12 H 0.5113 0.5493 0.3069 0.097 Uiso 1 1 calc R
C13 C 0.511(4) 0.672(6) 0.391(2) 0.068(13) Uani 1 1 d .
H13 H 0.5866 0.6595 0.4018 0.081 Uiso 1 1 calc R
C14 C 0.310(6) 0.544(7) 0.262(3) 0.095(19) Uani 1 1 d D
C15 C 0.443(3) 0.809(5) 0.592(2) 0.052(9) Uani 1 1 d .
C16 C 0.354(4) 0.709(6) 0.594(3) 0.068(12) Uani 1 1 d .
H16 H 0.3261 0.6645 0.5552 0.081 Uiso 1 1 calc R
C17 C 0.306(4) 0.676(6) 0.655(3) 0.078(15) Uani 1 1 d .
H17 H 0.2453 0.6115 0.6564 0.094 Uiso 1 1 calc R
C18 C 0.349(5) 0.739(6) 0.713(3) 0.080(15) Uani 1 1 d .
C19 C 0.436(6) 0.837(6) 0.711(3) 0.084(16) Uani 1 1 d .
H19 H 0.4645 0.8806 0.7503 0.101 Uiso 1 1 calc R
C20 C 0.483(5) 0.871(6) 0.650(2) 0.073(13) Uani 1 1 d .
H20 H 0.5426 0.9382 0.6494 0.088 Uiso 1 1 calc R
C21 C 0.302(8) 0.699(10) 0.777(4) 0.14(3) Uani 1 1 d D
F1 F 1.082(7) 0.756(17) 0.495(7) 0.136(17) Uani 0.52(13) 1 d PD
F2 F 1.054(8) 0.815(12) 0.595(7) 0.136(17) Uani 0.52(13) 1 d PD
F3 F 1.049(8) 0.576(12) 0.558(8) 0.136(17) Uani 0.52(13) 1 d PD
F1A F 1.068(8) 0.675(19) 0.487(6) 0.136(17) Uani 0.48(13) 1 d PD
F2A F 1.082(8) 0.820(13) 0.567(9) 0.136(17) Uani 0.48(13) 1 d PD
F3A F 1.034(9) 0.597(15) 0.587(8) 0.136(17) Uani 0.48(13) 1 d PD
F4 F 0.208(11) 0.573(18) 0.240(7) 0.136(17) Uani 0.39(6) 1 d PD
F5 F 0.364(12) 0.563(17) 0.205(5) 0.136(17) Uani 0.39(6) 1 d PD
F6 F 0.316(14) 0.392(12) 0.269(6) 0.136(17) Uani 0.39(6) 1 d PD
F4A F 0.298(10) 0.626(9) 0.205(3) 0.136(17) Uani 0.61(6) 1 d PD
F5A F 0.364(8) 0.425(10) 0.237(4) 0.136(17) Uani 0.61(6) 1 d PD
F6A F 0.700(8) 1.007(10) 0.765(4) 0.136(17) Uani 0.61(6) 1 d PD
F7 F 0.373(14) 0.613(19) 0.813(7) 0.15(2) Uani 0.39(9) 1 d PD
F8 F 0.208(13) 0.618(19) 0.779(7) 0.15(2) Uani 0.39(9) 1 d PD
F9 F 0.263(18) 0.819(15) 0.810(8) 0.15(2) Uani 0.39(9) 1 d PD
F7A F 0.315(12) 0.559(11) 0.797(5) 0.15(2) Uani 0.61(9) 1 d PD
F8A F 0.186(8) 0.699(13) 0.771(4) 0.15(2) Uani 0.61(9) 1 d PD
F9A F 0.324(10) 0.795(11) 0.827(4) 0.15(2) Uani 0.61(9) 1 d PD

loop_
_atom_site_aniso_label
_atom_site_aniso_U_11
_atom_site_aniso_U_22
_atom_site_aniso_U_33
_atom_site_aniso_U_23
_atom_site_aniso_U_13
_atom_site_aniso_U_12
Ge1 0.043(2) 0.055(3) 0.049(2) 0.002(2) 0.0013(16) 0.001(2)
C1 0.05(2) 0.06(2) 0.06(2) -0.003(19) 0.004(18) -0.003(18)
C2 0.05(3) 0.08(3) 0.09(3) 0.01(3) 0.01(2) 0.00(2)
C3 0.05(3) 0.08(4) 0.11(4) 0.00(3) 0.02(3) -0.01(2)
C4 0.05(2) 0.07(3) 0.11(4) 0.00(3) 0.00(3) 0.01(2)
C5 0.06(3) 0.10(4) 0.12(5) 0.03(4) -0.01(3) 0.02(3)
C6 0.06(3) 0.09(4) 0.09(4) 0.03(3) 0.01(3) 0.00(3)
C7 0.07(4) 0.09(5) 0.18(8) 0.01(5) -0.01(5) 0.00(4)
C8 0.05(2) 0.05(2) 0.05(2) 0.003(18) -0.001(19) -0.003(18)
C9 0.06(2) 0.07(3) 0.06(3) 0.00(2) 0.00(2) 0.00(2)
C10 0.06(3) 0.07(3) 0.07(3) 0.00(3) -0.02(2) 0.00(2)
C11 0.08(3) 0.06(3) 0.06(3) 0.00(2) -0.02(2) 0.00(2)
C12 0.08(4) 0.08(4) 0.07(3) -0.02(3) 0.00(3) 0.01(3)
C13 0.06(3) 0.08(3) 0.07(3) -0.02(2) -0.01(2) 0.01(2)
C14 0.11(5) 0.08(4) 0.09(4) -0.01(3) -0.03(4) 0.02(4)
C15 0.05(2) 0.06(2) 0.05(2) 0.005(18) 0.003(18) 0.007(18)
C16 0.06(3) 0.07(3) 0.07(3) 0.01(2) 0.00(2) -0.01(2)
C17 0.06(3) 0.08(4) 0.09(4) 0.02(3) 0.02(3) 0.00(3)
C18 0.09(4) 0.08(4) 0.08(4) 0.02(3) 0.04(3) 0.01(3)
C19 0.11(5) 0.09(4) 0.05(3) 0.00(2) 0.01(3) 0.00(3)
C20 0.08(3) 0.08(3) 0.06(3) 0.00(3) 0.01(2) -0.01(3)
C21 0.15(8) 0.14(8) 0.12(7) 0.01(6) 0.08(6) 0.02(6)
F1 0.054(17) 0.14(3) 0.22(5) 0.00(4) 0.01(2) 0.02(2)
F2 0.054(17) 0.14(3) 0.22(5) 0.00(4) 0.01(2) 0.02(2)
F3 0.054(17) 0.14(3) 0.22(5) 0.00(4) 0.01(2) 0.02(2)
F1A 0.054(17) 0.14(3) 0.22(5) 0.00(4) 0.01(2) 0.02(2)
F2A 0.054(17) 0.14(3) 0.22(5) 0.00(4) 0.01(2) 0.02(2)
F3A 0.054(17) 0.14(3) 0.22(5) 0.00(4) 0.01(2) 0.02(2)
F4 0.18(5) 0.13(3) 0.09(3) -0.02(2) -0.06(3) 0.03(3)
F5 0.18(5) 0.13(3) 0.09(3) -0.02(2) -0.06(3) 0.03(3)
F6 0.18(5) 0.13(3) 0.09(3) -0.02(2) -0.06(3) 0.03(3)
F4A 0.18(5) 0.13(3) 0.09(3) -0.02(2) -0.06(3) 0.03(3)
F5A 0.18(5) 0.13(3) 0.09(3) -0.02(2) -0.06(3) 0.03(3)
F6A 0.18(5) 0.13(3) 0.09(3) -0.02(2) -0.06(3) 0.03(3)
F7 0.19(6) 0.14(4) 0.12(3) 0.05(3) 0.08(3) 0.03(3)
F8 0.19(6) 0.14(4) 0.12(3) 0.05(3) 0.08(3) 0.03(3)
F9 0.19(6) 0.14(4) 0.12(3) 0.05(3) 0.08(3) 0.03(3)
F7A 0.19(6) 0.14(4) 0.12(3) 0.05(3) 0.08(3) 0.03(3)
F8A 0.19(6) 0.14(4) 0.12(3) 0.05(3) 0.08(3) 0.03(3)
F9A 0.19(6) 0.14(4) 0.12(3) 0.05(3) 0.08(3) 0.03(3)

loop_
_atom_type_symbol
_atom_type_description
_atom_type_scat_dispersion_real
_atom_type_scat_dispersion_imag
_atom_type_scat_source
C C 0.0033 0.0016 'International Tables Vol C Tables 4.2.6.8 and 6.1.1.4'
H H 0.0000 0.0000 'International Tables Vol C Tables 4.2.6.8 and 6.1.1.4'
F F 0.0171 0.0103 'International Tables Vol C Tables 4.2.6.8 and 6.1.1.4'
Ge Ge 0.1547 1.8001 'International Tables Vol C Tables 4.2.6.8 and 6.1.1.4'

loop_
_geom_angle_atom_site_label_1
_geom_angle_atom_site_label_2
_geom_angle_atom_site_label_3
_geom_angle
_geom_angle_site_symmetry_1
_geom_angle_site_symmetry_3
C1 Ge1 C8 109.3(18) . .
C1 Ge1 C15 107.2(17) . .
C8 Ge1 C15 111.7(18) . .
C1 Ge1 Ge1 110.6(13) . 3_676
C8 Ge1 Ge1 109.5(13) . 3_676
C15 Ge1 Ge1 108.5(13) . 3_676
C6 C1 C2 117(4) . .
C6 C1 Ge1 121(3) . .
C2 C1 Ge1 122(3) . .
C3 C2 C1 121(5) . .
C2 C3 C4 120(5) . .
C5 C4 C3 119(5) . .
C5 C4 C7 120(6) . .
C3 C4 C7 120(5) . .
C4 C5 C6 120(5) . .
C1 C6 C5 122(5) . .
F3 C7 F1 103(8) . .
F2A C7 F3A 105(10) . .
F2A C7 F1A 100(8) . .
F3A C7 F1A 106(8) . .
F3 C7 F2 112(9) . .
F1 C7 F2 100(8) . .
F2A C7 C4 120(7) . .
F3 C7 C4 119(7) . .
F1 C7 C4 115(7) . .
F3A C7 C4 112(7) . .
F1A C7 C4 112(7) . .
F2 C7 C4 107(7) . .
C9 C8 C13 118(4) . .
C9 C8 Ge1 122(3) . .
C13 C8 Ge1 120(3) . .
C10 C9 C8 121(4) . .
C11 C10 C9 119(5) . .
C12 C11 C10 120(4) . .
C12 C11 C14 119(5) . .
C10 C11 C14 121(5) . .
C11 C12 C13 121(5) . .
C12 C13 C8 120(4) . .
F4 C14 F5 99(9) . .
F5A C14 F4A 99(7) . .
F4 C14 F6 106(10) . .
F5 C14 F6 101(9) . .
F5A C14 F6A 103(7) . 4_575
F4A C14 F6A 98(6) . 4_575
F4 C14 C11 120(7) . .
F5 C14 C11 117(8) . .
F5A C14 C11 120(6) . .
F4A C14 C11 118(6) . .
F6 C14 C11 111(7) . .
F6A C14 C11 116(6) 4_575 .
C20 C15 C16 118(4) . .
C20 C15 Ge1 119(3) . .
C16 C15 Ge1 123(3) . .
C15 C16 C17 120(5) . .
C18 C17 C16 120(5) . .
C19 C18 C17 120(5) . .
C19 C18 C21 120(7) . .
C17 C18 C21 120(6) . .
C18 C19 C20 120(5) . .
C15 C20 C19 121(5) . .
F7A C21 F9A 111(9) . .
F8 C21 F9 96(10) . .
F8 C21 F7 101(10) . .
F9 C21 F7 114(10) . .
F7A C21 F8A 97(8) . .
F9A C21 F8A 104(8) . .
F7A C21 C18 118(7) . .
F8 C21 C18 121(9) . .
F9A C21 C18 115(8) . .
F9 C21 C18 113(9) . .
F7 C21 C18 111(8) . .
F8A C21 C18 110(7) . .

loop_
_geom_bond_atom_site_label_1
_geom_bond_atom_site_label_2
_geom_bond_distance
_geom_bond_site_symmetry_2
Ge1 C1 1.95(4) .
Ge1 C8 1.96(4) .
Ge1 C15 1.96(4) .
Ge1 Ge1 2.433(8) 3_676
C1 C6 1.37(7) .
C1 C2 1.39(6) .
C2 C3 1.37(7) .
C3 C4 1.38(8) .
C4 C5 1.36(8) .
C4 C7 1.46(8) .
C5 C6 1.39(7) .
C7 F2A 1.30(11) .
C7 F3 1.32(11) .
C7 F1 1.34(11) .
C7 F3A 1.36(11) .
C7 F1A 1.38(12) .
C7 F2 1.41(11) .
C8 C9 1.38(6) .
C8 C13 1.39(6) .
C9 C10 1.38(7) .
C10 C11 1.37(7) .
C11 C12 1.37(7) .
C11 C14 1.40(7) .
C12 C13 1.37(7) .
C14 F4 1.31(11) .
C14 F5 1.34(11) .
C14 F5A 1.35(9) .
C14 F4A 1.35(9) .
C14 F6 1.37(11) .
C14 F6A 1.40(11) 4_575
C15 C20 1.37(7) .
C15 C16 1.39(6) .
C16 C17 1.39(7) .
C17 C18 1.37(8) .
C18 C19 1.36(8) .
C18 C21 1.46(9) .
C19 C20 1.39(7) .
C21 F7A 1.32(10) .
C21 F8 1.34(13) .
C21 F9A 1.34(10) .
C21 F9 1.35(12) .
C21 F7 1.34(12) .
C21 F8A 1.39(10) .
